data_7035141
loop_
_publ_author_name
'Yousuf, Imtiyaz'
'Arjmand, Farukh'
'Tabassum, Sartaj'
'Toupet, Loic'
'Khan, Rais Ahmad'
'Siddiqui, Maqsood Ahmad'

_publ_section_title
;
 Mechanistic insights into a novel chromone-appended Cu(ii) anticancer
 drug entity: in vitro binding profile with DNA/RNA substrates and
 cytotoxic activity against MCF-7 and HepG2 cancer cells.
;
_journal_issue 22
_journal_name_full 'Dalton transactions (Cambridge, England : 2003)'
_journal_page_first 10330
_journal_page_last 10342
_journal_paper_doi 10.1039/c5dt00770d
_journal_volume 44
_journal_year 2015
_chemical_formula_sum 'C12 H13 Cu0.5 O5'
_chemical_formula_weight 268.99
_chemical_name_systematic
;
 ?
;
_space_group_IT_number 14
_symmetry_cell_setting monoclinic
_symmetry_space_group_name_Hall '-P 2ybc'
_symmetry_space_group_name_H-M 'P 1 21/c 1'
_atom_sites_solution_hydrogens difmap
_atom_sites_solution_primary direct
_atom_sites_solution_secondary difmap
_audit_creation_method SHELXL-97
_audit_update_record
;
2013-12-18 deposited with the CCDC.
2015-04-27 downloaded from the CCDC.
;
_cell_angle_alpha 90.00
_cell_angle_beta 96.304(3)
_cell_angle_gamma 90.00
_cell_formula_units_Z 4
_cell_length_a 8.7505(2)
_cell_length_b 5.0769(2)
_cell_length_c 26.2226(8)
_cell_measurement_reflns_used 7251
_cell_measurement_temperature 140(2)
_cell_measurement_theta_max 27.5
_cell_measurement_theta_min 2.96
_cell_volume 1157.91(6)
_computing_cell_refinement 'CrysAlis RED, Oxford Diffraction Ltd.,Version 1.171.35.11'
_computing_data_collection 'CrysAlis CCD, Oxford Diffraction Ltd.,Version 1.171.35.11'
_computing_data_reduction 'CrysAlis RED, Oxford Diffraction Ltd.,Version 1.171.35.11'
_computing_molecular_graphics 'MERCURY 2.4.5(CCDC, 2011)'
_computing_publication_material 'WINGX (Farrugia, 1999)'
_computing_structure_refinement 'SHELXL-97 (Sheldrick, 1997)'
_computing_structure_solution 'SIR-97_(Altomare & al., 1999)'
_diffrn_ambient_temperature 140(2)
_diffrn_detector_area_resol_mean 16.1852
_diffrn_measured_fraction_theta_full 0.998
_diffrn_measured_fraction_theta_max 0.998
_diffrn_measurement_device_type 'CCD Saphire 3 Xcalibur'
_diffrn_measurement_method 'omega scan'
_diffrn_radiation_monochromator graphite
_diffrn_radiation_source 'fine-focus sealed tube'
_diffrn_radiation_type MoK\a
_diffrn_radiation_wavelength 0.71073
_diffrn_reflns_av_R_equivalents 0.0222
_diffrn_reflns_av_sigmaI/netI 0.0239
_diffrn_reflns_limit_h_max 11
_diffrn_reflns_limit_h_min -11
_diffrn_reflns_limit_k_max 6
_diffrn_reflns_limit_k_min -6
_diffrn_reflns_limit_l_max 30
_diffrn_reflns_limit_l_min -33
_diffrn_reflns_number 8361
_diffrn_reflns_theta_full 26.99
_diffrn_reflns_theta_max 26.99
_diffrn_reflns_theta_min 2.96
_exptl_absorpt_coefficient_mu 1.001
_exptl_absorpt_correction_type none
_exptl_crystal_colour green
_exptl_crystal_density_diffrn 1.543
_exptl_crystal_density_method 'not measured'
_exptl_crystal_description prism
_exptl_crystal_F_000 558
_exptl_crystal_size_max 0.395
_exptl_crystal_size_mid 0.279
_exptl_crystal_size_min 0.262
_refine_diff_density_max 0.347
_refine_diff_density_min -0.352
_refine_diff_density_rms 0.057
_refine_ls_extinction_method none
_refine_ls_goodness_of_fit_ref 1.053
_refine_ls_hydrogen_treatment mixed
_refine_ls_matrix_type full
_refine_ls_number_parameters 145
_refine_ls_number_reflns 2533
_refine_ls_number_restraints 0
_refine_ls_restrained_S_all 1.053
_refine_ls_R_factor_all 0.0326
_refine_ls_R_factor_gt 0.0284
_refine_ls_shift/su_max 0.001
_refine_ls_shift/su_mean 0.000
_refine_ls_structure_factor_coef Fsqd
_refine_ls_weighting_details 'calc w=1/[\s^2^(Fo^2^)+(0.0421P)^2^+0.5415P] where P=(Fo^2^+2Fc^2^)/3'
_refine_ls_weighting_scheme calc
_refine_ls_wR_factor_gt 0.0765
_refine_ls_wR_factor_ref 0.0787
_reflns_number_gt 2281
_reflns_number_total 2533
_reflns_threshold_expression >2sigma(I)
_cod_data_source_file c5dt00770d2.cif
_cod_data_source_block im48
_cod_depositor_comments
;
The following automatic conversions were performed:

'_symmetry_cell_setting' value 'Monoclinic' changed to 'monoclinic'
according to
/usr/data/users/saulius/crontab/automatic-downloads/rss-feeds/RSC/lib/dictionaries/cif_core.dic
dictionary named 'cif_core.dic' version 2.4.2 from 2011-04-26.

Automatic conversion script
Id: cif_fix_values 3271 2015-04-21 07:52:19Z andrius 

 Adding full bibliography for 7035141.cif.
;
_cod_original_sg_symbol_H-M P21/c
_cod_original_formula_sum 'C12 H13 Cu0.50 O5'
_cod_database_code 7035141

loop_
_symmetry_equiv_pos_as_xyz
'x, y, z'
'-x, y+1/2, -z+1/2'
'-x, -y, -z'
'x, -y-1/2, z-1/2'

loop_
_atom_site_label
_atom_site_type_symbol
_atom_site_fract_x
_atom_site_fract_y
_atom_site_fract_z
_atom_site_U_iso_or_equiv
_atom_site_adp_type
_atom_site_occupancy
_atom_site_symmetry_multiplicity
_atom_site_calc_flag
_atom_site_refinement_flags
Cu1 Cu 0.0000 0.0000 0.5000 0.01554(9) Uani 1 2 d S
O1 O 0.01854(12) 0.1929(2) 0.56444(4) 0.0177(2) Uani 1 1 d .
O2 O 0.16698(13) -0.2397(2) 0.52392(4) 0.0185(2) Uani 1 1 d .
O3 O 0.18394(14) 0.2941(3) 0.46946(5) 0.0213(3) Uani 1 1 d .
H3A H 0.174(3) 0.418(6) 0.4853(10) 0.050 Uiso 1 1 d .
O4 O 0.37035(14) 0.1573(2) 0.68210(4) 0.021 Uani 1 1 d .
O5 O 0.50070(13) 0.2446(3) 0.61158(5) 0.025 Uani 1 1 d .
C1 C 0.26623(18) -0.1874(3) 0.56189(6) 0.016 Uani 1 1 d .
H1 H 0.3505 -0.3055 0.5677 0.019 Uiso 1 1 calc R
C2 C 0.26463(19) 0.0221(3) 0.59547(6) 0.0156(3) Uani 1 1 d .
C3 C 0.13776(18) 0.1920(3) 0.59682(6) 0.0150(3) Uani 1 1 d .
C4 C 0.14205(18) 0.3738(3) 0.64078(6) 0.0162(3) Uani 1 1 d .
C5 C 0.03026(19) 0.5674(3) 0.64349(7) 0.0180(3) Uani 1 1 d .
H5 H -0.0480 0.5897 0.6157 0.022 Uiso 1 1 calc R
C6 C 0.0325(2) 0.7270(3) 0.68621(7) 0.0222(4) Uani 1 1 d .
H6 H -0.0444 0.8579 0.6880 0.027 Uiso 1 1 calc R
C7 C 0.1481(2) 0.6950(4) 0.72674(7) 0.0254(4) Uani 1 1 d .
H7 H 0.1489 0.8039 0.7562 0.030 Uiso 1 1 calc R
C8 C 0.2614(2) 0.5080(4) 0.72466(7) 0.0249(4) Uani 1 1 d .
H8 H 0.3405 0.4893 0.7523 0.030 Uiso 1 1 calc R
C9 C 0.25847(19) 0.3464(3) 0.68156(6) 0.0185(3) Uani 1 1 d .
C10 C 0.40410(19) 0.0632(3) 0.63317(6) 0.0179(3) Uani 1 1 d .
H10 H 0.4599 -0.1084 0.6383 0.021 Uiso 1 1 calc R
C11 C 0.6477(2) 0.2716(6) 0.64092(9) 0.0463(6) Uani 1 1 d .
H11A H 0.7096 0.4002 0.6243 0.069 Uiso 1 1 calc R
H11B H 0.7003 0.1009 0.6429 0.069 Uiso 1 1 calc R
H11C H 0.6338 0.3323 0.6756 0.069 Uiso 1 1 calc R
C12 C 0.3437(2) 0.2457(4) 0.46973(8) 0.0289(4) Uani 1 1 d .
H12A H 0.3926 0.3979 0.4552 0.043 Uiso 1 1 calc R
H12B H 0.3591 0.0890 0.4491 0.043 Uiso 1 1 calc R
H12C H 0.3897 0.2166 0.5051 0.043 Uiso 1 1 calc R

loop_
_atom_site_aniso_label
_atom_site_aniso_U_11
_atom_site_aniso_U_22
_atom_site_aniso_U_33
_atom_site_aniso_U_23
_atom_site_aniso_U_13
_atom_site_aniso_U_12
Cu1 0.01113(15) 0.01556(15) 0.01930(16) -0.00479(10) -0.00116(10) 0.00144(10)
O1 0.0129(5) 0.0186(6) 0.0211(6) -0.0050(5) -0.0010(4) 0.0004(5)
O2 0.0147(6) 0.0170(6) 0.0230(6) -0.0037(5) -0.0010(5) 0.0009(5)
O3 0.0141(6) 0.0187(6) 0.0310(7) -0.0059(5) 0.0018(5) 0.0015(5)
O4 0.022 0.025 0.015 0.001 -0.001 0.002
O5 0.014 0.037 0.023 0.009 -0.004 -0.009
C1 0.011 0.016 0.022 0.002 0.003 0.000
C2 0.0125(8) 0.0182(8) 0.0162(8) 0.0017(6) 0.0016(6) -0.0014(6)
C3 0.0137(7) 0.0151(8) 0.0166(8) 0.0006(6) 0.0030(6) -0.0044(6)
C4 0.0165(8) 0.0155(8) 0.0170(8) 0.0007(6) 0.0038(6) -0.0045(6)
C5 0.0149(8) 0.0198(8) 0.0197(8) -0.0010(7) 0.0035(6) -0.0043(7)
C6 0.0233(9) 0.0210(9) 0.0235(9) -0.0021(7) 0.0078(7) -0.0011(7)
C7 0.0326(10) 0.0265(9) 0.0174(9) -0.0059(7) 0.0041(7) -0.0037(8)
C8 0.0294(10) 0.0285(10) 0.0160(8) -0.0016(7) -0.0015(7) -0.0022(8)
C9 0.0198(8) 0.0186(8) 0.0171(8) 0.0023(6) 0.0026(6) -0.0028(7)
C10 0.0141(8) 0.0210(8) 0.0180(8) 0.0017(6) -0.0002(6) -0.0001(7)
C11 0.0198(10) 0.0751(18) 0.0404(13) 0.0212(12) -0.0133(9) -0.0202(11)
C12 0.0195(9) 0.0351(11) 0.0340(11) 0.0091(8) 0.0107(8) 0.0071(8)

loop_
_atom_type_symbol
_atom_type_description
_atom_type_scat_dispersion_real
_atom_type_scat_dispersion_imag
_atom_type_scat_source
C C 0.0033 0.0016 'International Tables Vol C Tables 4.2.6.8 and 6.1.1.4'
H H 0.0000 0.0000 'International Tables Vol C Tables 4.2.6.8 and 6.1.1.4'
O O 0.0106 0.0060 'International Tables Vol C Tables 4.2.6.8 and 6.1.1.4'
Cu Cu 0.3201 1.2651 'International Tables Vol C Tables 4.2.6.8 and 6.1.1.4'

loop_
_geom_angle_atom_site_label_1
_geom_angle_atom_site_label_2
_geom_angle_atom_site_label_3
_geom_angle
_geom_angle_site_symmetry_1
_geom_angle_site_symmetry_3
O1 Cu1 O1 180.0 . 3_556
O1 Cu1 O2 92.67(5) . .
O1 Cu1 O2 87.33(5) 3_556 .
O1 Cu1 O2 87.33(5) . 3_556
O1 Cu1 O2 92.67(5) 3_556 3_556
O2 Cu1 O2 180.00(5) . 3_556
O1 Cu1 O3 88.94(5) . .
O1 Cu1 O3 91.06(5) 3_556 .
O2 Cu1 O3 89.39(5) . .
O2 Cu1 O3 90.61(5) 3_556 .
O1 Cu1 O3 91.05(5) . 3_556
O1 Cu1 O3 88.95(5) 3_556 3_556
O2 Cu1 O3 90.61(5) . 3_556
O2 Cu1 O3 89.39(5) 3_556 3_556
O3 Cu1 O3 180.0 . 3_556
C3 O1 Cu1 124.25(10) . .
C1 O2 Cu1 122.88(11) . .
C12 O3 Cu1 126.00(11) . .
C12 O3 H3A 108(2) . .
Cu1 O3 H3A 102(2) . .
C9 O4 C10 116.28(12) . .
C10 O5 C11 112.94(14) . .
O2 C1 C2 127.15(15) . .
O2 C1 H1 116.4 . .
C2 C1 H1 116.4 . .
C1 C2 C3 123.38(15) . .
C1 C2 C10 117.57(15) . .
C3 C2 C10 119.02(14) . .
O1 C3 C2 125.22(15) . .
O1 C3 C4 117.96(14) . .
C2 C3 C4 116.76(14) . .
C5 C4 C9 119.11(15) . .
C5 C4 C3 121.57(15) . .
C9 C4 C3 119.28(15) . .
C6 C5 C4 120.52(16) . .
C6 C5 H5 119.7 . .
C4 C5 H5 119.7 . .
C5 C6 C7 119.61(17) . .
C5 C6 H6 120.2 . .
C7 C6 H6 120.2 . .
C8 C7 C6 121.00(17) . .
C8 C7 H7 119.5 . .
C6 C7 H7 119.5 . .
C7 C8 C9 119.24(17) . .
C7 C8 H8 120.4 . .
C9 C8 H8 120.4 . .
O4 C9 C8 117.04(15) . .
O4 C9 C4 122.43(15) . .
C8 C9 C4 120.50(16) . .
O5 C10 O4 109.50(14) . .
O5 C10 C2 107.86(13) . .
O4 C10 C2 113.89(13) . .
O5 C10 H10 108.5 . .
O4 C10 H10 108.5 . .
C2 C10 H10 108.5 . .
O5 C11 H11A 109.5 . .
O5 C11 H11B 109.5 . .
H11A C11 H11B 109.5 . .
O5 C11 H11C 109.5 . .
H11A C11 H11C 109.5 . .
H11B C11 H11C 109.5 . .
O3 C12 H12A 109.5 . .
O3 C12 H12B 109.5 . .
H12A C12 H12B 109.5 . .
O3 C12 H12C 109.5 . .
H12A C12 H12C 109.5 . .
H12B C12 H12C 109.5 . .

loop_
_geom_bond_atom_site_label_1
_geom_bond_atom_site_label_2
_geom_bond_distance
_geom_bond_site_symmetry_2
Cu1 O1 1.9444(11) .
Cu1 O1 1.9445(11) 3_556
Cu1 O2 1.9515(11) .
Cu1 O2 1.9515(11) 3_556
Cu1 O3 2.3970(13) .
Cu1 O3 2.3970(13) 3_556
O1 C3 1.2706(19) .
O2 C1 1.2752(19) .
O3 C12 1.419(2) .
O3 H3A 0.76(3) .
O4 C9 1.370(2) .
O4 C10 1.430(2) .
O5 C10 1.410(2) .
O5 C11 1.431(2) .
C1 C2 1.382(2) .
C1 H1 0.9500 .
C2 C3 1.409(2) .
C2 C10 1.498(2) .
C3 C4 1.474(2) .
C4 C5 1.394(2) .
C4 C9 1.400(2) .
C5 C6 1.381(2) .
C5 H5 0.9500 .
C6 C7 1.394(3) .
C6 H6 0.9500 .
C7 C8 1.378(3) .
C7 H7 0.9500 .
C8 C9 1.394(2) .
C8 H8 0.9500 .
C10 H10 1.0000 .
C11 H11A 0.9800 .
C11 H11B 0.9800 .
C11 H11C 0.9800 .
C12 H12A 0.9800 .
C12 H12B 0.9800 .
C12 H12C 0.9800 .

loop_
_geom_torsion_atom_site_label_1
_geom_torsion_atom_site_label_2
_geom_torsion_atom_site_label_3
_geom_torsion_atom_site_label_4
_geom_torsion
_geom_torsion_site_symmetry_1
O2 Cu1 O1 C3 20.35(13) .
O2 Cu1 O1 C3 -159.65(13) 3_556
O3 Cu1 O1 C3 -68.99(13) .
O3 Cu1 O1 C3 111.01(13) 3_556
O1 Cu1 O2 C1 -18.95(12) .
O1 Cu1 O2 C1 161.05(12) 3_556
O3 Cu1 O2 C1 69.96(12) .
O3 Cu1 O2 C1 -110.03(12) 3_556
O1 Cu1 O3 C12 97.51(14) .
O1 Cu1 O3 C12 -82.49(14) 3_556
O2 Cu1 O3 C12 4.82(14) .
O2 Cu1 O3 C12 -175.18(14) 3_556
Cu1 O2 C1 C2 8.0(2) .
O2 C1 C2 C3 9.6(3) .
O2 C1 C2 C10 -172.26(15) .
Cu1 O1 C3 C2 -10.6(2) .
Cu1 O1 C3 C4 172.43(10) .
C1 C2 C3 O1 -8.3(3) .
C10 C2 C3 O1 173.65(15) .
C1 C2 C3 C4 168.78(15) .
C10 C2 C3 C4 -9.3(2) .
O1 C3 C4 C5 -9.0(2) .
C2 C3 C4 C5 173.69(15) .
O1 C3 C4 C9 168.98(14) .
C2 C3 C4 C9 -8.3(2) .
C9 C4 C5 C6 -1.2(2) .
C3 C4 C5 C6 176.84(15) .
C4 C5 C6 C7 0.4(3) .
C5 C6 C7 C8 0.6(3) .
C6 C7 C8 C9 -0.9(3) .
C10 O4 C9 C8 -157.03(15) .
C10 O4 C9 C4 25.2(2) .
C7 C8 C9 O4 -177.75(16) .
C7 C8 C9 C4 0.1(3) .
C5 C4 C9 O4 178.64(15) .
C3 C4 C9 O4 0.6(2) .
C5 C4 C9 C8 0.9(2) .
C3 C4 C9 C8 -177.14(15) .
C11 O5 C10 O4 63.9(2) .
C11 O5 C10 C2 -171.71(17) .
C9 O4 C10 O5 79.74(17) .
C9 O4 C10 C2 -41.1(2) .
C1 C2 C10 O5 93.86(17) .
C3 C2 C10 O5 -87.94(18) .
C1 C2 C10 O4 -144.39(15) .
C3 C2 C10 O4 33.8(2) .
